data_7700084
loop_
_publ_author_name
'Li, Zhongjing'
'Yokley, Timothy W.'
'Tran, Sheila L.'
'Zong, Jie'
'Schley, Nathan D.'
'Brewster, Timothy P.'

_publ_section_title
;
 Synthesis and characterization of rhodium-aluminum heterobimetallic
 complexes tethered by a 1,3-bis(diphenylphosphino)-2-propanoxy group.
;
_journal_issue 24
_journal_name_full 'Dalton transactions (Cambridge, England : 2003)'
_journal_page_first 8782
_journal_page_last 8790
_journal_paper_doi 10.1039/c9dt00938h
_journal_volume 48
_journal_year 2019
_chemical_formula_moiety 'C55 H52 O3 P4 Rh, 2(C H2 Cl2), 2(C1 H1 Cl3), Cl'
_chemical_formula_sum 'C59 H58 Cl11 O3 P4 Rh'
_chemical_formula_weight 1431.79
_space_group_crystal_system monoclinic
_space_group_IT_number 14
_space_group_name_Hall '-P 2yn'
_space_group_name_H-M_alt 'P 1 21/n 1'
_symmetry_space_group_name_Hall '-P 2yn'
_symmetry_space_group_name_H-M 'P 1 21/n 1'
_atom_sites_solution_hydrogens geom
_atom_sites_solution_primary dual
_audit_creation_date 2018-10-30
_audit_creation_method
;
Olex2 1.2
(compiled 2018.05.29 svn.r3508 for OlexSys, GUI svn.r5506)
;
_audit_update_record
;
2019-04-22 deposited with the CCDC.    2019-05-14 downloaded from the CCDC.
;
_cell_angle_alpha 90
_cell_angle_beta 92.8655(7)
_cell_angle_gamma 90
_cell_formula_units_Z 4
_cell_length_a 14.88291(13)
_cell_length_b 20.7830(2)
_cell_length_c 21.00080(16)
_cell_measurement_reflns_used 14038
_cell_measurement_temperature 100.01(10)
_cell_measurement_theta_max 71.9660
_cell_measurement_theta_min 3.5400
_cell_volume 6487.67(10)
_computing_cell_refinement 'CrysAlisPro 1.171.38.46 (Rigaku OD, 2015)'
_computing_data_collection 'CrysAlisPro 1.171.38.46 (Rigaku OD, 2015)'
_computing_data_reduction 'CrysAlisPro 1.171.38.46 (Rigaku OD, 2015)'
_computing_molecular_graphics 'Olex2 (Dolomanov et al., 2009)'
_computing_publication_material 'Olex2 (Dolomanov et al., 2009)'
_computing_structure_refinement 'ShelXL (Sheldrick, 2015)'
_computing_structure_solution 'ShelXT (Sheldrick, 2015)'
_diffrn_ambient_environment N~2~
_diffrn_ambient_temperature 100.01(10)
_diffrn_detector 'CCD plate'
_diffrn_detector_area_resol_mean 8.1506
_diffrn_detector_type EosS2
_diffrn_measured_fraction_theta_full 0.990
_diffrn_measured_fraction_theta_max 0.969
_diffrn_measurement_details
;
List of Runs (angles in degrees, time in seconds):

  # Type    Start    End  Width  t~exp~   \w     \q     \k     \f   Frames
#--------------------------------------------------------------------------
  1  \w    -55.00  33.00   1.00    4.00    --  -36.45  38.00 120.00   88
  2  \w   -104.00 -10.00   1.00    4.00    --  -36.45 -77.00 -30.00   94
  3  \w      7.00 108.00   1.00    4.00    --   36.45  19.00 -60.00  101
  4  \w      8.00  46.00   1.00    4.00    --   36.45  80.00  97.91   38
  5  \w      9.00  47.00   1.00    4.00    --   36.45  79.00  24.62   38
  6  \w    -28.00  64.00   1.00    4.00    --   36.45 -78.00  94.91   92
  7  \w    -31.00  63.00   1.00    4.00    --   36.45 -77.00  60.00   94
  8  \w      9.00  47.00   1.00    4.00    --   36.45  79.00 -45.36   38
  9  \w     41.00 136.00   1.00   20.00    --  108.65 -79.00   3.15   95
 10  \w    111.00 176.00   1.00   20.00    --  108.65  61.00  90.00   65
 11  \w     78.00 105.00   1.00   20.00    --  108.65 -80.00  29.38   27
 12  \w     41.00 125.00   1.00   20.00    --  108.65 -45.00 120.00   84
 13  \w     55.00 103.00   1.00   20.00    --  108.65 -80.00-108.44   48
 14  \w     41.00 106.00   1.00   20.00    --  108.65 -80.00 -38.37   65
 15  \w     66.00 138.00   1.00   20.00    --  108.65   0.00 -90.00   72
 16  \w     86.00 176.00   1.00   20.00    --  108.65  77.00-120.00   90
 17  \w     53.00 100.00   1.00   20.00    --  108.65 -79.00 -74.20   47
 18  \w     68.00 134.00   1.00   20.00    --  108.65 -80.00  54.32   66
;
_diffrn_measurement_device 'four-circle diffractometer'
_diffrn_measurement_device_type 'SuperNova, Dual, Cu at zero, EosS2'
_diffrn_measurement_method '\w scans'
_diffrn_orient_matrix_type 'CrysAlisPro convention (1999,Acta A55,543-557)'
_diffrn_orient_matrix_UB_11 -0.0499334000
_diffrn_orient_matrix_UB_12 0.0649244000
_diffrn_orient_matrix_UB_13 0.0002635000
_diffrn_orient_matrix_UB_21 0.0903048000
_diffrn_orient_matrix_UB_22 0.0357322000
_diffrn_orient_matrix_UB_23 -0.0038158000
_diffrn_orient_matrix_UB_31 -0.0100875000
_diffrn_orient_matrix_UB_32 -0.0015807000
_diffrn_orient_matrix_UB_33 -0.0733226000
_diffrn_radiation_monochromator mirror
_diffrn_radiation_probe x-ray
_diffrn_radiation_type CuK\a
_diffrn_radiation_wavelength 1.54184
_diffrn_reflns_av_R_equivalents 0.0370
_diffrn_reflns_av_unetI/netI 0.0416
_diffrn_reflns_Laue_measured_fraction_full 0.990
_diffrn_reflns_Laue_measured_fraction_max 0.969
_diffrn_reflns_limit_h_max 17
_diffrn_reflns_limit_h_min -18
_diffrn_reflns_limit_k_max 25
_diffrn_reflns_limit_k_min -23
_diffrn_reflns_limit_l_max 17
_diffrn_reflns_limit_l_min -24
_diffrn_reflns_number 36335
_diffrn_reflns_point_group_measured_fraction_full 0.990
_diffrn_reflns_point_group_measured_fraction_max 0.969
_diffrn_reflns_theta_full 67.684
_diffrn_reflns_theta_max 72.273
_diffrn_reflns_theta_min 2.993
_diffrn_source 'micro-focus sealed X-ray tube'
_diffrn_source_type 'SuperNova (Cu) X-ray Source'
_exptl_absorpt_coefficient_mu 7.566
_exptl_absorpt_correction_T_max 1.000
_exptl_absorpt_correction_T_min 0.490
_exptl_absorpt_correction_type gaussian
_exptl_absorpt_process_details
;
CrysAlisPro 1.171.38.46 (Rigaku Oxford Diffraction, 2015)
Numerical absorption correction based on gaussian integration over
            a multifaceted crystal model
Empirical absorption correction using spherical harmonics,
 implemented in SCALE3 ABSPACK scaling algorithm.
;
_exptl_crystal_colour yellow
_exptl_crystal_colour_primary yellow
_exptl_crystal_density_diffrn 1.466
_exptl_crystal_description plate
_exptl_crystal_F_000 2912
_exptl_crystal_size_max 0.173
_exptl_crystal_size_mid 0.094
_exptl_crystal_size_min 0.013
_refine_diff_density_max 2.358
_refine_diff_density_min -1.352
_refine_diff_density_rms 0.142
_refine_ls_extinction_method none
_refine_ls_goodness_of_fit_ref 1.039
_refine_ls_hydrogen_treatment constr
_refine_ls_matrix_type full
_refine_ls_number_parameters 790
_refine_ls_number_reflns 12419
_refine_ls_number_restraints 184
_refine_ls_restrained_S_all 1.070
_refine_ls_R_factor_all 0.0805
_refine_ls_R_factor_gt 0.0693
_refine_ls_shift/su_max 0.010
_refine_ls_shift/su_mean 0.000
_refine_ls_structure_factor_coef Fsqd
_refine_ls_weighting_details 'w=1/[\s^2^(Fo^2^)+(0.1071P)^2^+30.8979P] where P=(Fo^2^+2Fc^2^)/3'
_refine_ls_weighting_scheme calc
_refine_ls_wR_factor_gt 0.1859
_refine_ls_wR_factor_ref 0.1965
_reflns_Friedel_coverage 0.000
_reflns_number_gt 10504
_reflns_number_total 12419
_reflns_threshold_expression 'I > 2\s(I)'
_cod_data_source_file c9dt00938h2.cif
_cod_data_source_block zl-0048
_cod_depositor_comments 'Adding full bibliography for 7700084--7700086.cif.'
_cod_database_code 7700084
_shelx_shelxl_version_number 2018/1
_chemical_oxdiff_formula C60H58Cl10O3P4Rh1
_shelx_space_group_comment
;
The symmetry employed for this shelxl refinement is uniquely defined
by the following loop, which should always be used as a source of
symmetry information in preference to the above space-group names.
They are only intended as comments.
;
_reflns_odcompleteness_completeness 98.97
_reflns_odcompleteness_iscentric 1
_reflns_odcompleteness_theta 66.49
_olex2_refinement_description
;
1. Fixed Uiso
 At 1.2 times of:
  All C(H) groups, All C(H,H) groups
 At 1.5 times of:
  All O(H) groups
2. Restrained distances
 Cl5-C59B \\sim Cl10-C59 \\sim Cl9B-C59B \\sim Cl6-C59B \\sim Cl9-C59 \\sim
Cl11-C59
 with sigma of 0.02
3. Uiso/Uaniso restraints and constraints
Cl5 \\sim Cl6 \\sim Cl9 \\sim Cl9B \\sim Cl10 \\sim Cl11 \\sim C59 \\sim C59B:
within 2.4A with sigma of 0.01 and sigma for terminal atoms of 0.02
Cl5B \\sim Cl5C \\sim Cl6B \\sim Cl6C \\sim Cl12 \\sim Cl13 \\sim C57 \\sim
C57B \\sim C57C: within 2A with sigma of 0.01 and sigma for terminal atoms of
0.02
4. Others
 1*[Sof(Cl6B)+Sof(Cl5B)+Sof(C57B)+Sof(H57A)+Sof(H57B)]+1*[Sof(Cl6C)+Sof(Cl5C)+
 Sof(C57C)+Sof(H57C)+Sof(H57D)]+1*[Sof(Cl12)+Sof(Cl13)+Sof(C57)+Sof(H57E)+
 Sof(H57F)]=1 with esd of 0.001
 Sof(Cl5)=Sof(Cl6)=Sof(Cl9B)=Sof(C59B)=Sof(H59B)=1-FVAR(1)
 Sof(Cl9)=Sof(Cl10)=Sof(Cl11)=Sof(C59)=Sof(H59)=FVAR(1)
 Sof(Cl6B)=Sof(Cl5B)=Sof(C57B)=Sof(H57A)=Sof(H57B)=FVAR(2)
 Sof(Cl6C)=Sof(Cl5C)=Sof(C57C)=Sof(H57C)=Sof(H57D)=FVAR(3)
 Sof(Cl12)=Sof(Cl13)=Sof(C57)=Sof(H57E)=Sof(H57F)=FVAR(4)
5.a Free rotating group:
 Cl6B(Cl5B,C57B), Cl6C(Cl5C,C57C), Cl12(Cl13,C57)
5.b Ternary CH refined with riding coordinates:
 C15(H15), C42(H42), C59(H59), C59B(H59B), C56(H56)
5.c Secondary CH2 refined with riding coordinates:
 C14(H14A,H14B), C16(H16A,H16B), C41(H41A,H41B), C43(H43A,H43B), C58(H58A,
 H58B), C57B(H57A,H57B), C57C(H57C,H57D), C57(H57E,H57F)
5.d Aromatic/amide H refined with riding coordinates:
 C3(H3A), C4(H4), C5(H5), C6(H6), C7(H7), C9(H9), C10(H10), C11(H11), C12(H12),
  C13(H13), C18(H18), C19(H19), C20(H20), C21(H21), C22(H22), C24(H24),
 C25(H25), C26(H26), C27(H27), C28(H28), C30(H30), C31(H31), C32(H32), C33(H33),
  C34(H34), C36(H36), C37(H37), C38(H38), C39(H39), C40(H40), C45(H45),
 C46(H46), C47(H47), C48(H48), C49(H49), C51(H51), C52(H52), C53(H53), C54(H54),
  C55(H55)
5.e Idealised tetrahedral OH refined as rotating group:
 O2(H2), O3(H3)
;
_olex2_date_sample_data_collection 2018-10-30
_olex2_exptl_crystal_mounting_method 'mounted in a polyimide loop'
_olex2_submission_special_instructions 'No special instructions were received'
_oxdiff_exptl_absorpt_empirical_details
;
Empirical correction (ABSPACK) includes:
- Absorption correction using spherical harmonics
- Frame scaling
;
_oxdiff_exptl_absorpt_empirical_full_max 1.121
_oxdiff_exptl_absorpt_empirical_full_min 0.870

loop_
_space_group_symop_operation_xyz
'x, y, z'
'-x+1/2, y+1/2, -z+1/2'
'-x, -y, -z'
'x-1/2, -y-1/2, z-1/2'

loop_
_atom_site_label
_atom_site_type_symbol
_atom_site_fract_x
_atom_site_fract_y
_atom_site_fract_z
_atom_site_U_iso_or_equiv
_atom_site_adp_type
_atom_site_occupancy
_atom_site_site_symmetry_order
_atom_site_calc_flag
_atom_site_refinement_flags_posn
_atom_site_refinement_flags_adp
_atom_site_refinement_flags_occupancy
_atom_site_disorder_assembly
_atom_site_disorder_group
Rh1 Rh 0.47485(2) 0.66815(2) 0.39730(2) 0.01815(12) Uani 1 1 d . . . . .
P1 P 0.35583(8) 0.68759(6) 0.46410(6) 0.0197(3) Uani 1 1 d . . . . .
P2 P 0.56217(9) 0.74257(7) 0.46197(6) 0.0249(3) Uani 1 1 d . . . . .
P3 P 0.41016(8) 0.72388(6) 0.30503(6) 0.0226(3) Uani 1 1 d . . . . .
P4 P 0.58924(8) 0.63701(6) 0.33202(6) 0.0188(2) Uani 1 1 d . . . . .
O1 O 0.4610(3) 0.52786(18) 0.43456(19) 0.0307(8) Uani 1 1 d . . . . .
O2 O 0.3860(4) 0.8672(2) 0.5388(3) 0.0524(13) Uani 1 1 d . . . . .
H2 H 0.343779 0.865228 0.562330 0.079 Uiso 1 1 calc GR . . . .
O3 O 0.6093(3) 0.7605(2) 0.1835(2) 0.0396(10) Uani 1 1 d . . . . .
H3 H 0.652815 0.741101 0.170609 0.059 Uiso 1 1 calc GR . . . .
C1 C 0.4655(3) 0.5805(3) 0.4205(2) 0.0245(10) Uani 1 1 d . . . . .
C2 C 0.3619(3) 0.6542(2) 0.5451(2) 0.0215(10) Uani 1 1 d . . . . .
C3 C 0.2911(4) 0.6675(3) 0.5845(3) 0.0261(11) Uani 1 1 d . . . . .
H3A H 0.241505 0.690630 0.568406 0.031 Uiso 1 1 calc R . . . .
C4 C 0.2944(4) 0.6466(3) 0.6472(3) 0.0312(12) Uani 1 1 d . . . . .
H4 H 0.247141 0.655780 0.673176 0.037 Uiso 1 1 calc R . . . .
C5 C 0.3682(4) 0.6120(3) 0.6713(3) 0.0300(11) Uani 1 1 d . . . . .
H5 H 0.370644 0.598334 0.713469 0.036 Uiso 1 1 calc R . . . .
C6 C 0.4382(4) 0.5978(3) 0.6327(2) 0.0261(11) Uani 1 1 d . . . . .
H6 H 0.487594 0.574608 0.648857 0.031 Uiso 1 1 calc R . . . .
C7 C 0.4344(3) 0.6185(2) 0.5693(2) 0.0227(10) Uani 1 1 d . . . . .
H7 H 0.480940 0.608188 0.543170 0.027 Uiso 1 1 calc R . . . .
C8 C 0.2469(3) 0.6551(3) 0.4351(2) 0.0236(10) Uani 1 1 d . . . . .
C9 C 0.1745(4) 0.6939(3) 0.4165(3) 0.0300(11) Uani 1 1 d . . . . .
H9 H 0.178677 0.738305 0.420988 0.036 Uiso 1 1 calc R . . . .
C10 C 0.0951(4) 0.6661(3) 0.3909(3) 0.0396(15) Uani 1 1 d . . . . .
H10 H 0.047083 0.692216 0.377413 0.048 Uiso 1 1 calc R . . . .
C11 C 0.0875(4) 0.6003(3) 0.3855(3) 0.0380(14) Uani 1 1 d . . . . .
H11 H 0.034976 0.582124 0.367711 0.046 Uiso 1 1 calc R . . . .
C12 C 0.1581(4) 0.5612(3) 0.4065(3) 0.0320(12) Uani 1 1 d . . . . .
H12 H 0.152424 0.516657 0.404139 0.038 Uiso 1 1 calc R . . . .
C13 C 0.2376(4) 0.5886(3) 0.4313(2) 0.0275(11) Uani 1 1 d . . . . .
H13 H 0.285023 0.562230 0.445473 0.033 Uiso 1 1 calc R . . . .
C14 C 0.3358(4) 0.7723(2) 0.4813(2) 0.0254(10) Uani 1 1 d . . . . .
H14A H 0.327785 0.795569 0.441424 0.031 Uiso 1 1 calc R . . . .
H14B H 0.280485 0.776048 0.503571 0.031 Uiso 1 1 calc R . . . .
C15 C 0.4124(4) 0.8035(3) 0.5218(3) 0.0303(12) Uani 1 1 d . . . . .
H15 H 0.424479 0.778051 0.560606 0.036 Uiso 1 1 calc R . . . .
C16 C 0.4999(4) 0.8134(3) 0.4880(3) 0.0305(12) Uani 1 1 d . . . . .
H16A H 0.540195 0.838110 0.516343 0.037 Uiso 1 1 calc R . . . .
H16B H 0.486247 0.839823 0.450753 0.037 Uiso 1 1 calc R . . . .
C17 C 0.6087(3) 0.7056(3) 0.5361(3) 0.0304(12) Uani 1 1 d . . . . .
C18 C 0.6445(4) 0.6440(3) 0.5328(3) 0.0306(12) Uani 1 1 d . . . . .
H18 H 0.644131 0.622558 0.493917 0.037 Uiso 1 1 calc R . . . .
C19 C 0.6810(4) 0.6141(4) 0.5876(3) 0.0392(14) Uani 1 1 d . . . . .
H19 H 0.704713 0.572868 0.585134 0.047 Uiso 1 1 calc R . . . .
C20 C 0.6821(4) 0.6455(4) 0.6456(3) 0.0472(17) Uani 1 1 d . . . . .
H20 H 0.706825 0.625686 0.682098 0.057 Uiso 1 1 calc R . . . .
C21 C 0.6465(4) 0.7063(4) 0.6489(3) 0.0469(17) Uani 1 1 d . . . . .
H21 H 0.646256 0.727136 0.688074 0.056 Uiso 1 1 calc R . . . .
C22 C 0.6107(4) 0.7373(3) 0.5945(3) 0.0386(14) Uani 1 1 d . . . . .
H22 H 0.588258 0.778914 0.597274 0.046 Uiso 1 1 calc R . . . .
C23 C 0.6617(4) 0.7859(3) 0.4360(3) 0.0382(14) Uani 1 1 d . . . . .
C24 C 0.6519(6) 0.8309(3) 0.3869(4) 0.0507(18) Uani 1 1 d . . . . .
H24 H 0.595319 0.838231 0.367412 0.061 Uiso 1 1 calc R . . . .
C25 C 0.7255(7) 0.8646(4) 0.3668(5) 0.072(3) Uani 1 1 d . . . . .
H25 H 0.718620 0.894159 0.333687 0.087 Uiso 1 1 calc R . . . .
C26 C 0.8098(6) 0.8540(5) 0.3966(5) 0.074(3) Uani 1 1 d . . . . .
H26 H 0.859359 0.876588 0.383183 0.089 Uiso 1 1 calc R . . . .
C27 C 0.8205(6) 0.8110(4) 0.4451(5) 0.068(3) Uani 1 1 d . . . . .
H27 H 0.877141 0.804826 0.464823 0.082 Uiso 1 1 calc R . . . .
C28 C 0.7474(4) 0.7762(4) 0.4656(4) 0.0462(17) Uani 1 1 d . . . . .
H28 H 0.755309 0.746644 0.498694 0.055 Uiso 1 1 calc R . . . .
C29 C 0.3359(4) 0.7937(3) 0.3154(2) 0.0280(11) Uani 1 1 d . . . . .
C30 C 0.3733(5) 0.8529(3) 0.3344(3) 0.0379(13) Uani 1 1 d . . . . .
H30 H 0.435482 0.857700 0.337400 0.045 Uiso 1 1 calc R . . . .
C31 C 0.3185(5) 0.9045(3) 0.3488(3) 0.0456(16) Uani 1 1 d . . . . .
H31 H 0.343756 0.943551 0.361750 0.055 Uiso 1 1 calc R . . . .
C32 C 0.2256(5) 0.8972(4) 0.3437(3) 0.0471(17) Uani 1 1 d . . . . .
H32 H 0.188534 0.931282 0.354034 0.057 Uiso 1 1 calc R . . . .
C33 C 0.1887(5) 0.8400(4) 0.3234(3) 0.0434(16) Uani 1 1 d . . . . .
H33 H 0.126457 0.835856 0.319022 0.052 Uiso 1 1 calc R . . . .
C34 C 0.2429(4) 0.7880(3) 0.3093(2) 0.0343(13) Uani 1 1 d . . . . .
H34 H 0.216922 0.749355 0.295850 0.041 Uiso 1 1 calc R . . . .
C35 C 0.3408(4) 0.6743(3) 0.2492(3) 0.0277(11) Uani 1 1 d . . . . .
C36 C 0.3362(4) 0.6834(3) 0.1834(3) 0.0361(13) Uani 1 1 d . . . . .
H36 H 0.370590 0.715537 0.165665 0.043 Uiso 1 1 calc R . . . .
C37 C 0.2812(5) 0.6455(3) 0.1443(3) 0.0454(16) Uani 1 1 d . . . . .
H37 H 0.279293 0.652074 0.100468 0.054 Uiso 1 1 calc R . . . .
C38 C 0.2285(5) 0.5975(3) 0.1695(3) 0.0424(15) Uani 1 1 d . . . . .
H38 H 0.191519 0.572046 0.142881 0.051 Uiso 1 1 calc R . . . .
C39 C 0.2321(4) 0.5883(3) 0.2344(3) 0.0381(13) Uani 1 1 d . . . . .
H39 H 0.196736 0.556633 0.251938 0.046 Uiso 1 1 calc R . . . .
C40 C 0.2876(4) 0.6257(3) 0.2737(3) 0.0314(12) Uani 1 1 d . . . . .
H40 H 0.289735 0.618451 0.317403 0.038 Uiso 1 1 calc R . . . .
C41 C 0.4898(4) 0.7627(3) 0.2527(3) 0.0284(11) Uani 1 1 d . . . . .
H41A H 0.455614 0.780850 0.216508 0.034 Uiso 1 1 calc R . . . .
H41B H 0.518155 0.798222 0.275971 0.034 Uiso 1 1 calc R . . . .
C42 C 0.5640(4) 0.7206(3) 0.2273(2) 0.0273(11) Uani 1 1 d . . . . .
H42 H 0.537500 0.683261 0.204844 0.033 Uiso 1 1 calc R . . . .
C43 C 0.6321(3) 0.6983(3) 0.2794(2) 0.0248(10) Uani 1 1 d . . . . .
H43A H 0.651311 0.735231 0.304868 0.030 Uiso 1 1 calc R . . . .
H43B H 0.684637 0.681366 0.259547 0.030 Uiso 1 1 calc R . . . .
C44 C 0.5608(3) 0.5722(2) 0.2758(2) 0.0217(10) Uani 1 1 d . . . . .
C45 C 0.6236(4) 0.5536(3) 0.2322(3) 0.0283(11) Uani 1 1 d . . . . .
H45 H 0.680141 0.572656 0.233538 0.034 Uiso 1 1 calc R . . . .
C46 C 0.6020(4) 0.5066(3) 0.1869(3) 0.0358(13) Uani 1 1 d . . . . .
H46 H 0.643945 0.495171 0.157507 0.043 Uiso 1 1 calc R . . . .
C47 C 0.5191(4) 0.4767(3) 0.1851(3) 0.0373(13) Uani 1 1 d . . . . .
H47 H 0.505060 0.444988 0.154919 0.045 Uiso 1 1 calc R . . . .
C48 C 0.4573(4) 0.4946(3) 0.2289(3) 0.0344(13) Uani 1 1 d . . . . .
H48 H 0.401431 0.474414 0.228284 0.041 Uiso 1 1 calc R . . . .
C49 C 0.4773(3) 0.5420(3) 0.2735(2) 0.0264(11) Uani 1 1 d . . . . .
H49 H 0.434674 0.553815 0.302175 0.032 Uiso 1 1 calc R . . . .
C50 C 0.6913(3) 0.6063(2) 0.3731(2) 0.0218(10) Uani 1 1 d . . . . .
C51 C 0.7675(3) 0.6445(3) 0.3832(3) 0.0263(11) Uani 1 1 d . . . . .
H51 H 0.768895 0.685932 0.366402 0.032 Uiso 1 1 calc R . . . .
C52 C 0.8417(4) 0.6204(3) 0.4185(3) 0.0340(12) Uani 1 1 d . . . . .
H52 H 0.891946 0.646376 0.426451 0.041 Uiso 1 1 calc R . . . .
C53 C 0.8415(4) 0.5584(3) 0.4417(3) 0.0341(12) Uani 1 1 d . . . . .
H53 H 0.891525 0.542564 0.464956 0.041 Uiso 1 1 calc R . . . .
C54 C 0.7667(4) 0.5197(3) 0.4305(3) 0.0326(12) Uani 1 1 d . . . . .
H54 H 0.766875 0.477620 0.445561 0.039 Uiso 1 1 calc R . . . .
C55 C 0.6910(3) 0.5440(3) 0.3966(2) 0.0258(11) Uani 1 1 d . . . . .
H55 H 0.640239 0.518306 0.389765 0.031 Uiso 1 1 calc R . . . .
Cl7 Cl 0.51782(16) 0.83018(12) 0.72170(11) 0.0694(6) Uani 1 1 d . . . . .
Cl8 Cl 0.41205(15) 0.73532(11) 0.78894(9) 0.0646(5) Uani 1 1 d . . . . .
C58 C 0.4351(5) 0.7679(4) 0.7145(4) 0.0540(18) Uani 1 1 d . . . . .
H58A H 0.380107 0.785168 0.694537 0.065 Uiso 1 1 calc R . . . .
H58B H 0.456461 0.734019 0.687295 0.065 Uiso 1 1 calc R . . . .
Cl5 Cl 1.0796(9) 0.8695(7) 0.4644(5) 0.125(4) Uani 0.419(6) 1 d D U P A 2
Cl6 Cl 0.9677(8) 0.9093(7) 0.5553(7) 0.137(4) Uani 0.419(6) 1 d D U P A 2
Cl9 Cl 0.9766(3) 0.8866(2) 0.57894(17) 0.0495(9) Uani 0.581(6) 1 d D U P A 1
Cl9B Cl 1.0166(9) 0.7685(5) 0.5376(4) 0.156(4) Uani 0.419(6) 1 d D U P A 2
Cl10 Cl 1.0697(4) 0.8446(3) 0.4679(4) 0.094(2) Uani 0.581(6) 1 d D U P A 1
Cl11 Cl 1.1022(6) 0.9728(4) 0.5053(3) 0.143(3) Uani 0.581(6) 1 d D U P A 1
C59 C 1.0756(11) 0.8961(7) 0.5358(7) 0.092(4) Uani 0.581(6) 1 d D U P A 1
H59 H 1.126720 0.882034 0.563530 0.111 Uiso 0.581(6) 1 calc R . P A 1
C59B C 1.0522(16) 0.8500(7) 0.5428(9) 0.102(4) Uani 0.419(6) 1 d D U P A 2
H59B H 1.104052 0.855117 0.573032 0.123 Uiso 0.419(6) 1 calc R . P A 2
Cl1 Cl 0.24225(11) 0.83798(8) 0.63254(8) 0.0471(4) Uani 1 1 d . . . . .
Cl2 Cl 0.5371(3) 0.93616(18) 0.17092(16) 0.1125(11) Uani 1 1 d . . . . .
Cl3 Cl 0.55449(11) 0.89656(11) 0.04294(10) 0.0602(5) Uani 1 1 d . . . . .
Cl4 Cl 0.39707(14) 0.86081(16) 0.10864(15) 0.1001(11) Uani 1 1 d . . . . .
Cl6B Cl 0.3787(16) 1.0269(11) 0.4847(10) 0.122(6) Uani 0.226(10) 1 d . U P B -1
Cl5B Cl 0.5210(13) 0.9851(6) 0.4023(7) 0.108(4) Uani 0.226(10) 1 d G U P B -1
C57B C 0.486(2) 0.992(3) 0.4808(7) 0.131(6) Uani 0.226(10) 1 d G U P B -1
H57A H 0.485921 0.950083 0.500351 0.157 Uiso 0.226(10) 1 calc R . P B -1
H57B H 0.529438 1.018697 0.505218 0.157 Uiso 0.226(10) 1 calc R . P B -1
Cl6C Cl 0.3404(10) 1.0413(4) 0.4924(5) 0.063(3) Uani 0.258(10) 1 d . U P C -3
Cl5C Cl 0.5045(11) 1.0162(13) 0.4246(12) 0.180(6) Uani 0.258(10) 1 d G U P C -3
C57C C 0.448(2) 1.005(3) 0.4953(13) 0.127(6) Uani 0.258(10) 1 d G U P C -3
H57C H 0.441239 0.959615 0.503237 0.152 Uiso 0.258(10) 1 calc R . P C -3
H57D H 0.483538 1.023530 0.530681 0.152 Uiso 0.258(10) 1 calc R . P C -3
Cl12 Cl 0.6331(4) 1.0490(5) 0.2476(3) 0.185(5) Uani 0.517(5) 1 d . U P D -2
Cl13 Cl 0.5117(5) 0.9929(3) 0.3384(4) 0.131(3) Uani 0.517(5) 1 d G U P D -2
C57 C 0.6119(12) 1.0358(15) 0.3283(3) 0.158(7) Uani 0.517(5) 1 d G U P D -2
H57E H 0.661836 1.012034 0.348285 0.189 Uiso 0.517(5) 1 calc R . P D -2
H57F H 0.608415 1.076967 0.349748 0.189 Uiso 0.517(5) 1 calc R . P D -2
C56 C 0.5127(6) 0.8741(5) 0.1143(4) 0.073(3) Uani 1 1 d . . . . .
H56 H 0.542843 0.834515 0.128952 0.087 Uiso 1 1 calc R . . . .

loop_
_atom_site_aniso_label
_atom_site_aniso_U_11
_atom_site_aniso_U_22
_atom_site_aniso_U_33
_atom_site_aniso_U_23
_atom_site_aniso_U_13
_atom_site_aniso_U_12
Rh1 0.01755(19) 0.0209(2) 0.01628(19) 0.00075(12) 0.00406(12) -0.00057(13)
P1 0.0187(6) 0.0224(6) 0.0184(6) 0.0016(4) 0.0050(4) 0.0007(5)
P2 0.0243(6) 0.0268(6) 0.0244(6) -0.0057(5) 0.0076(5) -0.0071(5)
P3 0.0238(6) 0.0244(6) 0.0201(6) 0.0047(5) 0.0058(4) 0.0036(5)
P4 0.0170(5) 0.0220(6) 0.0176(5) 0.0015(4) 0.0044(4) -0.0012(4)
O1 0.035(2) 0.023(2) 0.035(2) 0.0045(16) 0.0083(16) -0.0003(16)
O2 0.063(3) 0.039(3) 0.058(3) -0.014(2) 0.031(2) -0.006(2)
O3 0.041(2) 0.043(2) 0.037(2) 0.0211(19) 0.0210(18) 0.0092(19)
C1 0.023(2) 0.029(3) 0.022(2) -0.001(2) 0.0071(18) 0.000(2)
C2 0.021(2) 0.023(2) 0.020(2) 0.0002(18) 0.0009(18) -0.0007(19)
C3 0.025(3) 0.030(3) 0.023(3) 0.004(2) 0.003(2) 0.002(2)
C4 0.037(3) 0.035(3) 0.023(3) 0.005(2) 0.010(2) 0.003(2)
C5 0.040(3) 0.031(3) 0.020(2) 0.005(2) 0.002(2) -0.004(2)
C6 0.026(3) 0.025(3) 0.027(3) 0.002(2) -0.002(2) 0.001(2)
C7 0.023(2) 0.024(2) 0.021(2) 0.0010(19) 0.0019(18) -0.0011(19)
C8 0.021(2) 0.033(3) 0.017(2) 0.0030(19) 0.0042(18) 0.001(2)
C9 0.029(3) 0.036(3) 0.025(3) 0.005(2) 0.003(2) 0.004(2)
C10 0.025(3) 0.056(4) 0.037(3) 0.007(3) -0.007(2) 0.011(3)
C11 0.021(3) 0.055(4) 0.037(3) -0.001(3) -0.004(2) -0.004(3)
C12 0.029(3) 0.036(3) 0.031(3) -0.002(2) 0.004(2) -0.007(2)
C13 0.022(2) 0.035(3) 0.025(3) 0.003(2) 0.0041(19) 0.001(2)
C14 0.029(3) 0.025(3) 0.024(2) -0.0002(19) 0.011(2) 0.003(2)
C15 0.039(3) 0.025(3) 0.027(3) -0.007(2) 0.012(2) -0.003(2)
C16 0.033(3) 0.027(3) 0.032(3) -0.004(2) 0.015(2) -0.008(2)
C17 0.019(2) 0.044(3) 0.028(3) -0.008(2) 0.0036(19) -0.009(2)
C18 0.023(3) 0.044(3) 0.025(3) -0.006(2) 0.002(2) -0.003(2)
C19 0.025(3) 0.058(4) 0.035(3) -0.002(3) -0.004(2) 0.001(3)
C20 0.036(3) 0.078(5) 0.027(3) -0.004(3) -0.004(2) 0.008(3)
C21 0.037(3) 0.073(5) 0.030(3) -0.018(3) -0.002(2) -0.003(3)
C22 0.031(3) 0.053(4) 0.033(3) -0.014(3) 0.002(2) -0.004(3)
C23 0.040(3) 0.034(3) 0.042(3) -0.016(3) 0.019(3) -0.016(3)
C24 0.059(4) 0.044(4) 0.051(4) -0.006(3) 0.027(3) -0.022(3)
C25 0.088(7) 0.055(5) 0.078(6) -0.009(4) 0.046(5) -0.036(5)
C26 0.056(5) 0.062(5) 0.109(8) -0.025(5) 0.048(5) -0.034(4)
C27 0.043(4) 0.060(5) 0.105(7) -0.030(5) 0.033(4) -0.032(4)
C28 0.033(3) 0.046(4) 0.061(4) -0.019(3) 0.018(3) -0.015(3)
C29 0.035(3) 0.029(3) 0.020(2) 0.005(2) 0.007(2) 0.009(2)
C30 0.045(3) 0.031(3) 0.039(3) 0.007(3) 0.011(3) 0.007(3)
C31 0.070(5) 0.028(3) 0.040(3) 0.006(3) 0.015(3) 0.020(3)
C32 0.062(4) 0.051(4) 0.029(3) 0.005(3) 0.003(3) 0.033(3)
C33 0.042(4) 0.060(4) 0.027(3) -0.001(3) -0.002(2) 0.028(3)
C34 0.038(3) 0.047(4) 0.018(2) 0.005(2) 0.000(2) 0.013(3)
C35 0.026(3) 0.031(3) 0.026(3) 0.003(2) 0.003(2) 0.007(2)
C36 0.049(4) 0.038(3) 0.021(3) 0.005(2) 0.001(2) 0.004(3)
C37 0.064(4) 0.047(4) 0.024(3) -0.001(3) -0.006(3) 0.008(3)
C38 0.047(4) 0.044(4) 0.034(3) -0.006(3) -0.011(3) 0.001(3)
C39 0.033(3) 0.043(3) 0.038(3) -0.004(3) 0.003(2) -0.003(3)
C40 0.028(3) 0.040(3) 0.027(3) 0.003(2) 0.003(2) 0.002(2)
C41 0.035(3) 0.026(3) 0.025(3) 0.009(2) 0.008(2) 0.003(2)
C42 0.029(3) 0.033(3) 0.021(2) 0.010(2) 0.008(2) 0.004(2)
C43 0.025(2) 0.024(2) 0.026(3) 0.004(2) 0.0057(19) -0.001(2)
C44 0.023(2) 0.024(2) 0.018(2) 0.0041(18) -0.0002(18) -0.0001(19)
C45 0.030(3) 0.028(3) 0.028(3) -0.001(2) 0.008(2) 0.001(2)
C46 0.041(3) 0.038(3) 0.028(3) -0.004(2) 0.008(2) 0.007(3)
C47 0.048(4) 0.035(3) 0.029(3) -0.009(2) -0.005(2) 0.001(3)
C48 0.028(3) 0.038(3) 0.037(3) -0.006(2) -0.006(2) -0.006(2)
C49 0.023(2) 0.032(3) 0.023(2) 0.000(2) -0.0006(19) 0.002(2)
C50 0.020(2) 0.027(3) 0.018(2) -0.0018(19) 0.0053(17) -0.0007(19)
C51 0.023(2) 0.029(3) 0.028(3) 0.000(2) 0.006(2) -0.004(2)
C52 0.021(3) 0.041(3) 0.040(3) -0.004(3) -0.001(2) -0.007(2)
C53 0.020(2) 0.046(3) 0.035(3) -0.001(3) -0.006(2) 0.004(2)
C54 0.031(3) 0.034(3) 0.032(3) 0.005(2) -0.003(2) 0.003(2)
C55 0.019(2) 0.034(3) 0.024(2) 0.002(2) -0.0011(18) -0.002(2)
Cl7 0.0740(14) 0.0764(14) 0.0586(12) -0.0221(10) 0.0094(10) -0.0188(11)
Cl8 0.0696(12) 0.0792(14) 0.0456(10) -0.0125(9) 0.0112(8) -0.0158(11)
C58 0.044(4) 0.069(5) 0.049(4) -0.004(4) 0.003(3) -0.009(4)
Cl5 0.136(7) 0.178(8) 0.064(4) 0.057(5) 0.021(4) 0.030(6)
Cl6 0.104(6) 0.155(9) 0.154(9) -0.066(7) 0.028(7) -0.016(6)
Cl9 0.0490(17) 0.066(2) 0.0339(16) -0.0095(13) 0.0038(12) 0.0012(15)
Cl9B 0.230(9) 0.136(7) 0.094(5) -0.012(5) -0.084(6) 0.016(7)
Cl10 0.050(2) 0.119(4) 0.116(4) -0.068(4) 0.027(2) -0.008(3)
Cl11 0.174(7) 0.170(7) 0.088(4) 0.034(4) 0.030(4) 0.025(5)
C59 0.076(6) 0.127(8) 0.075(6) -0.016(7) 0.015(6) 0.010(7)
C59B 0.096(7) 0.129(8) 0.082(7) -0.015(7) 0.006(7) 0.013(7)
Cl1 0.0441(8) 0.0500(9) 0.0497(9) -0.0073(7) 0.0270(7) -0.0013(7)
Cl2 0.144(3) 0.107(2) 0.089(2) 0.0194(17) 0.0323(19) 0.038(2)
Cl3 0.0354(8) 0.0811(13) 0.0643(11) 0.0340(10) 0.0049(7) -0.0027(8)
Cl4 0.0384(10) 0.132(2) 0.132(2) 0.093(2) 0.0233(12) 0.0173(12)
Cl6B 0.186(14) 0.083(10) 0.094(9) -0.006(8) -0.015(10) -0.033(10)
Cl5B 0.190(10) 0.041(5) 0.092(8) -0.024(5) -0.007(7) -0.051(6)
C57B 0.193(13) 0.084(10) 0.113(11) -0.008(10) -0.014(11) -0.031(11)
Cl6C 0.125(9) 0.022(3) 0.041(4) -0.009(3) -0.003(5) -0.006(4)
Cl5C 0.222(11) 0.130(10) 0.187(11) -0.006(10) -0.006(10) -0.040(10)
C57C 0.186(13) 0.082(10) 0.110(10) -0.006(10) -0.018(11) -0.025(11)
Cl12 0.069(3) 0.394(14) 0.094(4) -0.102(6) 0.032(3) -0.089(6)
Cl13 0.146(6) 0.073(4) 0.179(7) -0.019(4) 0.046(5) -0.040(4)
C57 0.087(11) 0.237(15) 0.151(13) -0.058(13) 0.025(11) -0.054(12)
C56 0.055(5) 0.094(7) 0.072(6) 0.050(5) 0.023(4) 0.025(5)

loop_
_atom_type_symbol
_atom_type_description
_atom_type_scat_dispersion_real
_atom_type_scat_dispersion_imag
_atom_type_scat_source
C C 0.0181 0.0091 'International Tables Vol C Tables 4.2.6.8 and 6.1.1.4'
H H 0.0000 0.0000 'International Tables Vol C Tables 4.2.6.8 and 6.1.1.4'
Cl Cl 0.3639 0.7018 'International Tables Vol C Tables 4.2.6.8 and 6.1.1.4'
O O 0.0492 0.0322 'International Tables Vol C Tables 4.2.6.8 and 6.1.1.4'
P P 0.2955 0.4335 'International Tables Vol C Tables 4.2.6.8 and 6.1.1.4'
Rh Rh 0.0927 3.6045 'International Tables Vol C Tables 4.2.6.8 and 6.1.1.4'

loop_
_exptl_crystal_face_index_h
_exptl_crystal_face_index_k
_exptl_crystal_face_index_l
_exptl_crystal_face_perp_dist
0 -14 0 0.0091
0 14 0 0.0041
0 0 -14 0.0184
7 -1 8 0.0401
-7 1 10 0.0611

loop_
_geom_angle_atom_site_label_1
_geom_angle_atom_site_label_2
_geom_angle_atom_site_label_3
_geom_angle
P1 Rh1 P2 87.38(4)
P1 Rh1 P3 96.57(4)
P2 Rh1 P3 109.15(5)
P4 Rh1 P1 173.77(5)
P4 Rh1 P2 96.96(4)
P4 Rh1 P3 86.26(4)
C1 Rh1 P1 86.83(15)
C1 Rh1 P2 121.33(16)
C1 Rh1 P3 129.52(16)
C1 Rh1 P4 87.09(15)
C2 P1 Rh1 119.01(17)
C8 P1 Rh1 114.78(16)
C8 P1 C2 99.8(2)
C14 P1 Rh1 114.83(17)
C14 P1 C2 100.5(2)
C14 P1 C8 105.7(2)
C16 P2 Rh1 114.7(2)
C16 P2 C17 104.8(3)
C16 P2 C23 97.0(3)
C17 P2 Rh1 112.36(19)
C17 P2 C23 100.4(3)
C23 P2 Rh1 124.71(19)
C29 P3 Rh1 120.01(17)
C35 P3 Rh1 115.53(18)
C35 P3 C29 101.3(3)
C35 P3 C41 102.9(3)
C41 P3 Rh1 116.47(18)
C41 P3 C29 97.6(2)
C43 P4 Rh1 116.81(18)
C43 P4 C44 101.5(2)
C43 P4 C50 102.8(2)
C44 P4 Rh1 115.65(16)
C50 P4 Rh1 115.75(15)
C50 P4 C44 102.0(2)
C15 O2 H2 109.5
C42 O3 H3 109.5
O1 C1 Rh1 179.1(5)
C3 C2 P1 118.0(4)
C7 C2 P1 123.0(4)
C7 C2 C3 119.0(5)
C2 C3 H3A 119.7
C4 C3 C2 120.6(5)
C4 C3 H3A 119.7
C3 C4 H4 120.1
C5 C4 C3 119.8(5)
C5 C4 H4 120.1
C4 C5 H5 119.9
C6 C5 C4 120.2(5)
C6 C5 H5 119.9
C5 C6 H6 120.1
C5 C6 C7 119.8(5)
C7 C6 H6 120.1
C2 C7 C6 120.5(5)
C2 C7 H7 119.7
C6 C7 H7 119.7
C9 C8 P1 122.8(4)
C9 C8 C13 119.2(5)
C13 C8 P1 118.0(4)
C8 C9 H9 120.1
C8 C9 C10 119.9(6)
C10 C9 H9 120.1
C9 C10 H10 119.8
C11 C10 C9 120.4(5)
C11 C10 H10 119.8
C10 C11 H11 120.0
C10 C11 C12 120.0(5)
C12 C11 H11 120.0
C11 C12 H12 120.1
C11 C12 C13 119.8(6)
C13 C12 H12 120.1
C8 C13 C12 120.6(5)
C8 C13 H13 119.7
C12 C13 H13 119.7
P1 C14 H14A 108.9
P1 C14 H14B 108.9
H14A C14 H14B 107.7
C15 C14 P1 113.2(4)
C15 C14 H14A 108.9
C15 C14 H14B 108.9
O2 C15 C14 108.9(5)
O2 C15 H15 109.5
O2 C15 C16 104.0(4)
C14 C15 H15 109.5
C16 C15 C14 115.3(4)
C16 C15 H15 109.5
P2 C16 H16A 107.6
P2 C16 H16B 107.6
C15 C16 P2 119.0(4)
C15 C16 H16A 107.6
C15 C16 H16B 107.6
H16A C16 H16B 107.0
C18 C17 P2 118.2(4)
C18 C17 C22 119.2(6)
C22 C17 P2 122.7(5)
C17 C18 H18 119.9
C17 C18 C19 120.3(5)
C19 C18 H18 119.9
C18 C19 H19 119.8
C20 C19 C18 120.3(7)
C20 C19 H19 119.8
C19 C20 H20 120.3
C21 C20 C19 119.4(6)
C21 C20 H20 120.3
C20 C21 H21 119.4
C20 C21 C22 121.1(6)
C22 C21 H21 119.4
C17 C22 C21 119.7(7)
C17 C22 H22 120.2
C21 C22 H22 120.2
C24 C23 P2 119.4(5)
C24 C23 C28 118.9(6)
C28 C23 P2 121.6(5)
C23 C24 H24 119.7
C25 C24 C23 120.6(9)
C25 C24 H24 119.7
C24 C25 H25 120.2
C24 C25 C26 119.5(9)
C26 C25 H25 120.2
C25 C26 H26 119.7
C27 C26 C25 120.7(7)
C27 C26 H26 119.7
C26 C27 H27 119.6
C26 C27 C28 120.7(9)
C28 C27 H27 119.6
C23 C28 H28 120.2
C27 C28 C23 119.5(8)
C27 C28 H28 120.2
C30 C29 P3 119.5(4)
C34 C29 P3 121.5(5)
C34 C29 C30 118.8(5)
C29 C30 H30 119.7
C31 C30 C29 120.7(6)
C31 C30 H30 119.7
C30 C31 H31 120.3
C32 C31 C30 119.5(7)
C32 C31 H31 120.3
C31 C32 H32 120.0
C33 C32 C31 120.1(6)
C33 C32 H32 120.0
C32 C33 H33 119.6
C32 C33 C34 120.9(7)
C34 C33 H33 119.6
C29 C34 C33 120.1(6)
C29 C34 H34 119.9
C33 C34 H34 119.9
C36 C35 P3 123.6(5)
C36 C35 C40 117.6(6)
C40 C35 P3 118.8(4)
C35 C36 H36 119.6
C37 C36 C35 120.7(6)
C37 C36 H36 119.6
C36 C37 H37 119.5
C36 C37 C38 120.9(6)
C38 C37 H37 119.5
C37 C38 H38 120.6
C39 C38 C37 118.9(6)
C39 C38 H38 120.6
C38 C39 H39 119.8
C38 C39 C40 120.4(6)
C40 C39 H39 119.8
C35 C40 H40 119.3
C39 C40 C35 121.5(5)
C39 C40 H40 119.3
P3 C41 H41A 108.0
P3 C41 H41B 108.0
H41A C41 H41B 107.3
C42 C41 P3 117.1(4)
C42 C41 H41A 108.0
C42 C41 H41B 108.0
O3 C42 C41 105.4(4)
O3 C42 H42 110.0
O3 C42 C43 108.6(4)
C41 C42 H42 110.0
C41 C42 C43 112.9(4)
C43 C42 H42 110.0
P4 C43 H43A 108.8
P4 C43 H43B 108.8
C42 C43 P4 114.0(4)
C42 C43 H43A 108.8
C42 C43 H43B 108.8
H43A C43 H43B 107.6
C45 C44 P4 119.2(4)
C49 C44 P4 122.2(4)
C49 C44 C45 118.6(5)
C44 C45 H45 119.8
C46 C45 C44 120.4(5)
C46 C45 H45 119.8
C45 C46 H46 119.6
C47 C46 C45 120.7(5)
C47 C46 H46 119.6
C46 C47 H47 120.5
C46 C47 C48 118.9(5)
C48 C47 H47 120.5
C47 C48 H48 119.6
C49 C48 C47 120.9(5)
C49 C48 H48 119.6
C44 C49 H49 119.7
C48 C49 C44 120.5(5)
C48 C49 H49 119.7
C51 C50 P4 121.7(4)
C55 C50 P4 118.5(4)
C55 C50 C51 119.8(5)
C50 C51 H51 120.2
C50 C51 C52 119.6(5)
C52 C51 H51 120.2
C51 C52 H52 119.7
C53 C52 C51 120.6(5)
C53 C52 H52 119.7
C52 C53 H53 120.0
C52 C53 C54 120.0(5)
C54 C53 H53 120.0
C53 C54 H54 120.1
C53 C54 C55 119.9(6)
C55 C54 H54 120.1
C50 C55 C54 120.1(5)
C50 C55 H55 119.9
C54 C55 H55 119.9
Cl7 C58 H58A 109.3
Cl7 C58 H58B 109.3
Cl8 C58 Cl7 111.7(4)
Cl8 C58 H58A 109.3
Cl8 C58 H58B 109.3
H58A C58 H58B 108.0
Cl9 C59 Cl10 109.4(8)
Cl9 C59 H59 107.6
Cl10 C59 H59 107.6
Cl11 C59 Cl9 119.4(9)
Cl11 C59 Cl10 104.8(8)
Cl11 C59 H59 107.6
Cl5 C59B Cl6 100.1(11)
Cl5 C59B Cl9B 104.1(11)
Cl5 C59B H59B 111.5
Cl6 C59B H59B 111.5
Cl9B C59B Cl6 117.1(14)
Cl9B C59B H59B 111.5
Cl6B C57B Cl5B 112.9
Cl6B C57B H57A 109.0
Cl6B C57B H57B 109.0
Cl5B C57B H57A 109.0
Cl5B C57B H57B 109.0
H57A C57B H57B 107.8
Cl6C C57C Cl5C 112.9
Cl6C C57C H57C 109.0
Cl6C C57C H57D 109.0
Cl5C C57C H57C 109.0
Cl5C C57C H57D 109.0
H57C C57C H57D 107.8
Cl12 C57 H57E 109.0
Cl12 C57 H57F 109.0
Cl13 C57 Cl12 112.9
Cl13 C57 H57E 109.0
Cl13 C57 H57F 109.0
H57E C57 H57F 107.8
Cl2 C56 H56 108.9
Cl3 C56 Cl2 108.4(6)
Cl3 C56 Cl4 112.6(5)
Cl3 C56 H56 108.9
Cl4 C56 Cl2 109.1(5)
Cl4 C56 H56 108.9

loop_
_geom_bond_atom_site_label_1
_geom_bond_atom_site_label_2
_geom_bond_distance
Rh1 P1 2.3489(12)
Rh1 P2 2.3978(13)
Rh1 P3 2.4159(13)
Rh1 P4 2.3302(12)
Rh1 C1 1.892(5)
P1 C2 1.835(5)
P1 C8 1.832(5)
P1 C14 1.824(5)
P2 C16 1.837(6)
P2 C17 1.839(6)
P2 C23 1.840(6)
P3 C29 1.844(5)
P3 C35 1.839(6)
P3 C41 1.843(5)
P4 C43 1.822(5)
P4 C44 1.827(5)
P4 C50 1.824(5)
O1 C1 1.137(7)
O2 H2 0.8200
O2 C15 1.430(7)
O3 H3 0.8200
O3 C42 1.431(6)
C2 C3 1.399(7)
C2 C7 1.385(7)
C3 H3A 0.9300
C3 C4 1.387(7)
C4 H4 0.9300
C4 C5 1.387(8)
C5 H5 0.9300
C5 C6 1.383(8)
C6 H6 0.9300
C6 C7 1.396(7)
C7 H7 0.9300
C8 C9 1.387(8)
C8 C13 1.391(8)
C9 H9 0.9300
C9 C10 1.398(8)
C10 H10 0.9300
C10 C11 1.376(10)
C11 H11 0.9300
C11 C12 1.383(9)
C12 H12 0.9300
C12 C13 1.391(8)
C13 H13 0.9300
C14 H14A 0.9700
C14 H14B 0.9700
C14 C15 1.532(8)
C15 H15 0.9800
C15 C16 1.528(7)
C16 H16A 0.9700
C16 H16B 0.9700
C17 C18 1.392(9)
C17 C22 1.392(8)
C18 H18 0.9300
C18 C19 1.393(9)
C19 H19 0.9300
C19 C20 1.381(9)
C20 H20 0.9300
C20 C21 1.373(11)
C21 H21 0.9300
C21 C22 1.394(10)
C22 H22 0.9300
C23 C24 1.393(10)
C23 C28 1.406(10)
C24 H24 0.9300
C24 C25 1.384(10)
C25 H25 0.9300
C25 C26 1.392(15)
C26 H26 0.9300
C26 C27 1.358(15)
C27 H27 0.9300
C27 C28 1.392(9)
C28 H28 0.9300
C29 C30 1.399(9)
C29 C34 1.388(8)
C30 H30 0.9300
C30 C31 1.390(8)
C31 H31 0.9300
C31 C32 1.388(11)
C32 H32 0.9300
C32 C33 1.370(11)
C33 H33 0.9300
C33 C34 1.389(8)
C34 H34 0.9300
C35 C36 1.394(8)
C35 C40 1.396(8)
C36 H36 0.9300
C36 C37 1.378(9)
C37 H37 0.9300
C37 C38 1.389(10)
C38 H38 0.9300
C38 C39 1.375(9)
C39 H39 0.9300
C39 C40 1.378(8)
C40 H40 0.9300
C41 H41A 0.9700
C41 H41B 0.9700
C41 C42 1.526(7)
C42 H42 0.9800
C42 C43 1.527(7)
C43 H43A 0.9700
C43 H43B 0.9700
C44 C45 1.394(7)
C44 C49 1.391(7)
C45 H45 0.9300
C45 C46 1.390(8)
C46 H46 0.9300
C46 C47 1.381(9)
C47 H47 0.9300
C47 C48 1.385(9)
C48 H48 0.9300
C48 C49 1.382(8)
C49 H49 0.9300
C50 C51 1.393(7)
C50 C55 1.386(7)
C51 H51 0.9300
C51 C52 1.393(8)
C52 H52 0.9300
C52 C53 1.378(9)
C53 H53 0.9300
C53 C54 1.383(8)
C54 H54 0.9300
C54 C55 1.398(7)
C55 H55 0.9300
Cl7 C58 1.788(8)
Cl8 C58 1.752(8)
C58 H58A 0.9700
C58 H58B 0.9700
Cl5 C59B 1.764(14)
Cl6 C59B 1.788(14)
Cl9 C59 1.779(12)
Cl9B C59B 1.775(15)
Cl10 C59 1.781(12)
Cl11 C59 1.770(13)
C59 H59 0.9800
C59B H59B 0.9800
Cl2 C56 1.779(12)
Cl3 C56 1.715(8)
Cl4 C56 1.741(9)
Cl6B C57B 1.7602
Cl5B C57B 1.7605
C57B H57A 0.9700
C57B H57B 0.9700
Cl6C C57C 1.7598
Cl5C C57C 1.7603
C57C H57C 0.9700
C57C H57D 0.9700
Cl12 C57 1.7604
Cl13 C57 1.7596
C57 H57E 0.9700
C57 H57F 0.9700
C56 H56 0.9800

loop_
_exptl_oxdiff_crystal_face_indexfrac_h
_exptl_oxdiff_crystal_face_indexfrac_k
_exptl_oxdiff_crystal_face_indexfrac_l
_exptl_oxdiff_crystal_face_x
_exptl_oxdiff_crystal_face_y
_exptl_oxdiff_crystal_face_z
-0.0091 -13.9865 0.0009 -0.9076 -0.5006 0.0221
0.0091 13.9865 -0.0009 0.9076 0.5006 -0.0221
-0.0012 -0.0074 -14.0023 -0.0041 0.0531 1.0267
6.9949 -0.9980 8.0025 -0.4120 0.5655 -0.6557
-6.9933 1.0076 10.0005 0.4173 -0.6337 -0.6643
